data_4345019
loop_
_publ_author_name
'Dembowski, Mateusz'
'Bernales, Varinia'
'Qiu, Jie'
'Hickam, Sarah'
'Gaspar, Gabriel'
'Gagliardi, Laura'
'Burns, Peter C.'

_publ_section_title
;
 Computationally-Guided Assignment of Unexpected Signals in the Raman
 Spectra of Uranyl Triperoxide Complexes.
;
_journal_issue 3
_journal_name_full 'Inorganic chemistry'
_journal_page_first 1574
_journal_page_last 1580
_journal_paper_doi 10.1021/acs.inorgchem.6b02666
_journal_volume 56
_journal_year 2017
_chemical_formula_moiety 'O8 U, 4(O), 4(K)'
_chemical_formula_sum 'K4 O12 U'
_chemical_formula_weight 586.43
_space_group_crystal_system monoclinic
_space_group_IT_number 14
_space_group_name_Hall '-P 2ybc'
_space_group_name_H-M_alt 'P 1 21/c 1'
_symmetry_space_group_name_Hall '-P 2ybc'
_symmetry_space_group_name_H-M 'P 1 21/c 1'
_audit_creation_method SHELXL-2014/7
_cell_angle_alpha 90
_cell_angle_beta 107.5360(8)
_cell_angle_gamma 90
_cell_formula_units_Z 4
_cell_length_a 10.7051(10)
_cell_length_b 7.7545(7)
_cell_length_c 15.3186(15)
_cell_measurement_reflns_used 14352
_cell_measurement_temperature 100(2)
_cell_measurement_theta_max 27.878
_cell_measurement_theta_min 1.995
_cell_volume 1212.5(2)
_computing_structure_refinement 'SHELXL-2014/7 (Sheldrick, 2014)'
_diffrn_ambient_temperature 100(2)
_diffrn_measured_fraction_theta_full 1.000
_diffrn_measured_fraction_theta_max 1.000
_diffrn_measurement_device_type 'Bruker APEX II CCD'
_diffrn_measurement_method '\f and \w scans'
_diffrn_radiation_type MoK\a
_diffrn_radiation_wavelength 0.71073
_diffrn_reflns_av_R_equivalents 0.0376
_diffrn_reflns_av_unetI/netI 0.0261
_diffrn_reflns_Laue_measured_fraction_full 1.000
_diffrn_reflns_Laue_measured_fraction_max 1.000
_diffrn_reflns_limit_h_max 13
_diffrn_reflns_limit_h_min -14
_diffrn_reflns_limit_k_max 10
_diffrn_reflns_limit_k_min -10
_diffrn_reflns_limit_l_max 20
_diffrn_reflns_limit_l_min -19
_diffrn_reflns_number 14352
_diffrn_reflns_point_group_measured_fraction_full 1.000
_diffrn_reflns_point_group_measured_fraction_max 1.000
_diffrn_reflns_theta_full 25.242
_diffrn_reflns_theta_max 27.878
_diffrn_reflns_theta_min 1.995
_exptl_absorpt_coefficient_mu 14.809
_exptl_absorpt_correction_T_max 0.7456
_exptl_absorpt_correction_T_min 0.4842
_exptl_absorpt_correction_type multi-scan
_exptl_absorpt_process_details 'SADABS (Krause 2015)'
_exptl_crystal_colour yellow
_exptl_crystal_density_diffrn 3.212
_exptl_crystal_description icosahedral
_exptl_crystal_F_000 1056
_exptl_crystal_size_max 0.1
_exptl_crystal_size_mid 0.1
_exptl_crystal_size_min 0.1
_refine_diff_density_max 0.973
_refine_diff_density_min -1.478
_refine_diff_density_rms 0.180
_refine_ls_extinction_method none
_refine_ls_goodness_of_fit_ref 1.060
_refine_ls_hydrogen_treatment undef
_refine_ls_matrix_type full
_refine_ls_number_parameters 154
_refine_ls_number_reflns 2892
_refine_ls_number_restraints 0
_refine_ls_restrained_S_all 1.060
_refine_ls_R_factor_all 0.0189
_refine_ls_R_factor_gt 0.0184
_refine_ls_shift/su_max 0.002
_refine_ls_shift/su_mean 0.000
_refine_ls_structure_factor_coef Fsqd
_refine_ls_weighting_details 'w=1/[\s^2^(Fo^2^)+(0.0255P)^2^+2.3053P] where P=(Fo^2^+2Fc^2^)/3'
_refine_ls_weighting_scheme calc
_refine_ls_wR_factor_gt 0.0487
_refine_ls_wR_factor_ref 0.0490
_reflns_Friedel_coverage 0.000
_reflns_number_gt 2831
_reflns_number_total 2892
_reflns_threshold_expression 'I > 2\s(I)'
_cod_data_source_file ic6b02666_si_002.cif
_cod_data_source_block KUO8
_cod_depositor_comments 'Adding full bibliography for 4345018--4345021.cif.'
_cod_database_code 4345019
_shelx_shelxl_version_number 2014/7
_shelx_space_group_comment
;
The symmetry employed for this shelxl refinement is uniquely defined
by the following loop, which should always be used as a source of
symmetry information in preference to the above space-group names.
They are only intended as comments.
;

loop_
_space_group_symop_operation_xyz
'x, y, z'
'-x, y+1/2, -z+1/2'
'-x, -y, -z'
'x, -y-1/2, z-1/2'

loop_
_atom_site_label
_atom_site_type_symbol
_atom_site_fract_x
_atom_site_fract_y
_atom_site_fract_z
_atom_site_U_iso_or_equiv
_atom_site_adp_type
_atom_site_occupancy
_atom_site_site_symmetry_order
_atom_site_calc_flag
U1 U 0.74802(2) 0.40085(2) 0.14976(2) 0.00565(5) Uani 1 1 d
K1 K 0.35185(7) 0.60755(9) 0.13056(6) 0.01313(15) Uani 1 1 d
K2 K 1.05407(6) 0.27960(9) 0.05166(5) 0.01000(13) Uani 1 1 d
K3 K 0.60017(7) 0.78547(9) -0.00599(5) 0.01325(14) Uani 1 1 d
K4 K 0.90098(7) -0.05003(9) 0.18745(5) 0.01071(13) Uani 1 1 d
O1 O 0.9115(2) 0.2969(3) 0.17537(15) 0.0086(4) Uani 1 1 d
O5 O 0.7608(2) 0.3796(3) 0.30382(17) 0.0125(5) Uani 1 1 d
O6 O 0.8311(2) 0.5393(3) 0.28963(16) 0.0117(4) Uani 1 1 d
O3 O 0.7855(2) 0.5276(3) 0.02481(15) 0.0106(4) Uani 1 1 d
O4 O 0.8294(2) 0.6480(3) 0.10453(16) 0.0100(4) Uani 1 1 d
O2 O 0.5847(2) 0.5034(3) 0.12220(16) 0.0111(4) Uani 1 1 d
O7 O 0.6592(2) 0.1807(3) 0.04603(18) 0.0184(5) Uani 1 1 d
O8 O 0.6606(3) 0.1262(3) 0.1402(2) 0.0209(6) Uani 1 1 d
O1W O 1.0854(2) 0.6010(3) 0.13529(18) 0.0118(5) Uani 1 1 d
O2W O 0.8423(2) 0.0292(3) -0.00819(16) 0.0136(5) Uani 1 1 d
O3W O 0.4942(3) 0.9095(3) 0.1748(2) 0.0200(6) Uani 1 1 d
O4W O 0.3364(2) 0.2558(3) 0.17224(17) 0.0178(5) Uani 1 1 d

loop_
_atom_site_aniso_label
_atom_site_aniso_U_11
_atom_site_aniso_U_22
_atom_site_aniso_U_33
_atom_site_aniso_U_23
_atom_site_aniso_U_13
_atom_site_aniso_U_12
U1 0.00478(7) 0.00584(8) 0.00684(8) 0.00058(3) 0.00251(5) 0.00056(3)
K1 0.0087(3) 0.0115(3) 0.0194(4) -0.0027(3) 0.0044(3) -0.0008(2)
K2 0.0110(3) 0.0095(3) 0.0108(3) -0.0008(2) 0.0051(2) -0.0011(2)
K3 0.0084(3) 0.0143(3) 0.0162(3) 0.0030(3) 0.0025(3) 0.0025(2)
K4 0.0111(3) 0.0077(3) 0.0113(3) -0.0008(2) 0.0004(2) 0.0012(2)
O1 0.0076(10) 0.0086(10) 0.0099(10) 0.0014(8) 0.0029(8) 0.0011(8)
O5 0.0147(12) 0.0119(11) 0.0127(12) 0.0034(9) 0.0068(10) 0.0012(9)
O6 0.0126(11) 0.0110(11) 0.0121(11) -0.0022(9) 0.0048(9) -0.0024(9)
O3 0.0130(11) 0.0119(11) 0.0070(10) -0.0033(9) 0.0030(8) -0.0034(9)
O4 0.0135(11) 0.0055(10) 0.0104(11) -0.0028(9) 0.0029(9) -0.0021(9)
O2 0.0073(10) 0.0128(11) 0.0137(11) 0.0029(9) 0.0037(9) 0.0034(8)
O7 0.0128(11) 0.0196(13) 0.0236(13) -0.0099(11) 0.0065(10) -0.0015(10)
O8 0.0144(13) 0.0121(11) 0.0378(17) 0.0059(11) 0.0103(12) -0.0012(9)
O1W 0.0106(12) 0.0103(12) 0.0159(12) -0.0036(8) 0.0061(10) -0.0006(8)
O2W 0.0171(11) 0.0132(12) 0.0107(11) 0.0004(9) 0.0046(9) 0.0041(9)
O3W 0.0152(13) 0.0123(12) 0.0356(17) 0.0043(10) 0.0124(12) 0.0012(9)
O4W 0.0197(13) 0.0171(12) 0.0165(12) 0.0051(10) 0.0052(10) -0.0021(10)

loop_
_atom_type_symbol
_atom_type_description
_atom_type_scat_dispersion_real
_atom_type_scat_dispersion_imag
_atom_type_scat_source
O O 0.0106 0.0060 'International Tables Vol C Tables 4.2.6.8 and 6.1.1.4'
K K 0.2009 0.2494 'International Tables Vol C Tables 4.2.6.8 and 6.1.1.4'
U U -9.6767 9.6646 'International Tables Vol C Tables 4.2.6.8 and 6.1.1.4'

loop_
_geom_angle_atom_site_label_1
_geom_angle_atom_site_label_2
_geom_angle_atom_site_label_3
_geom_angle
_geom_angle_site_symmetry_1
_geom_angle_site_symmetry_3
O2 U1 O1 179.03(10) . .
O2 U1 O3 90.95(9) . .
O1 U1 O3 88.37(9) . .
O2 U1 O4 89.46(9) . .
O1 U1 O4 90.42(9) . .
O3 U1 O4 38.05(8) . .
O2 U1 O8 92.57(10) . .
O1 U1 O8 87.19(9) . .
O3 U1 O8 120.76(10) . .
O4 U1 O8 158.78(10) . .
O2 U1 O6 94.86(9) . .
O1 U1 O6 86.07(9) . .
O3 U1 O6 117.24(8) . .
O4 U1 O6 79.51(8) . .
O8 U1 O6 121.29(10) . .
O2 U1 O5 91.41(9) . .
O1 U1 O5 89.50(9) . .
O3 U1 O5 154.85(8) . .
O4 U1 O5 116.94(8) . .
O8 U1 O5 84.14(10) . .
O6 U1 O5 37.61(8) . .
O2 U1 O7 89.75(10) . .
O1 U1 O7 89.48(9) . .
O3 U1 O7 83.28(9) . .
O4 U1 O7 121.29(9) . .
O8 U1 O7 37.67(10) . .
O6 U1 O7 158.80(9) . .
O5 U1 O7 121.77(9) . .
O2 U1 K4 139.33(7) . .
O1 U1 K4 40.47(7) . .
O3 U1 K4 110.04(6) . .
O4 U1 K4 128.57(6) . .
O8 U1 K4 46.80(7) . .
O6 U1 K4 104.82(6) . .
O5 U1 K4 83.72(6) . .
O7 U1 K4 60.16(7) . .
O2 U1 K3 48.83(7) . .
O1 U1 K3 130.72(7) . .
O3 U1 K3 45.01(6) . .
O4 U1 K3 44.68(6) . .
O8 U1 K3 126.25(7) . .
O6 U1 K3 100.68(6) . .
O5 U1 K3 124.80(6) . .
O7 U1 K3 97.92(7) . .
K4 U1 K3 151.403(16) . .
O2 U1 K4 140.88(7) . 2_755
O1 U1 K4 39.94(7) . 2_755
O3 U1 K4 96.66(6) . 2_755
O4 U1 K4 74.23(6) . 2_755
O8 U1 K4 115.41(7) . 2_755
O6 U1 K4 47.85(6) . 2_755
O5 U1 K4 66.60(6) . 2_755
O7 U1 K4 129.19(6) . 2_755
K4 U1 K4 72.741(11) . 2_755
K3 U1 K4 117.605(15) . 2_755
O2 U1 K3 50.76(7) . 3_665
O1 U1 K3 128.59(7) . 3_665
O3 U1 K3 93.67(6) . 3_665
O4 U1 K3 120.81(6) . 3_665
O8 U1 K3 48.56(7) . 3_665
O6 U1 K3 135.41(6) . 3_665
O5 U1 K3 107.10(6) . 3_665
O7 U1 K3 40.20(6) . 3_665
K4 U1 K3 92.210(15) . 3_665
K3 U1 K3 78.284(17) . 3_665
K4 U1 K3 163.966(15) 2_755 3_665
O3 K1 O2 96.48(7) 3_665 .
O3 K1 O3W 132.91(9) 3_665 .
O2 K1 O3W 79.26(8) . .
O3 K1 O5 116.74(8) 3_665 2_655
O2 K1 O5 140.08(8) . 2_655
O3W K1 O5 62.18(8) . 2_655
O3 K1 O4W 76.27(7) 3_665 .
O2 K1 O4W 80.60(7) . .
O3W K1 O4W 146.11(8) . .
O5 K1 O4W 126.47(8) 2_655 .
O3 K1 O1W 74.06(7) 3_665 1_455
O2 K1 O1W 161.27(7) . 1_455
O3W K1 O1W 119.11(7) . 1_455
O5 K1 O1W 57.29(7) 2_655 1_455
O4W K1 O1W 81.43(7) . 1_455
O3 K1 O7 63.86(7) 3_665 3_665
O2 K1 O7 84.82(7) . 3_665
O3W K1 O7 69.05(8) . 3_665
O5 K1 O7 90.40(7) 2_655 3_665
O4W K1 O7 135.46(7) . 3_665
O1W K1 O7 104.55(7) 1_455 3_665
O3 K1 O3W 128.64(7) 3_665 2_645
O2 K1 O3W 71.56(7) . 2_645
O3W K1 O3W 94.82(5) . 2_645
O5 K1 O3W 100.33(7) 2_655 2_645
O4W K1 O3W 52.79(7) . 2_645
O1W K1 O3W 101.37(7) 1_455 2_645
O7 K1 O3W 153.78(7) 3_665 2_645
O3 K1 K3 47.87(5) 3_665 3_665
O2 K1 K3 56.58(5) . 3_665
O3W K1 K3 132.05(6) . 3_665
O5 K1 K3 162.97(6) 2_655 3_665
O4W K1 K3 49.34(6) . 3_665
O1W K1 K3 106.89(5) 1_455 3_665
O7 K1 K3 87.79(5) 3_665 3_665
O3W K1 K3 88.50(5) 2_645 3_665
O3 K1 K2 44.39(5) 3_665 1_455
O2 K1 K2 117.96(6) . 1_455
O3W K1 K2 161.76(6) . 1_455
O5 K1 K2 101.61(6) 2_655 1_455
O4W K1 K2 49.65(5) . 1_455
O1W K1 K2 44.36(4) 1_455 1_455
O7 K1 K2 104.76(5) 3_665 1_455
O3W K1 K2 96.49(5) 2_645 1_455
K3 K1 K2 62.648(18) 3_665 1_455
O3 K1 K3 86.76(6) 3_665 .
O2 K1 K3 46.70(5) . .
O3W K1 K3 56.20(6) . .
O5 K1 K3 110.54(6) 2_655 .
O4W K1 K3 122.31(6) . .
O1W K1 K3 145.30(6) 1_455 .
O7 K1 K3 40.78(5) 3_665 .
O3W K1 K3 113.13(5) 2_645 .
K3 K1 K3 78.58(2) 3_665 .
K2 K1 K3 130.30(3) 1_455 .
O3 K1 U1 30.87(5) 3_665 3_665
O2 K1 U1 84.10(5) . 3_665
O3W K1 U1 102.74(7) . 3_665
O5 K1 U1 112.84(6) 2_655 3_665
O4W K1 U1 101.97(6) . 3_665
O1W K1 U1 94.50(5) 1_455 3_665
O7 K1 U1 34.41(5) 3_665 3_665
O3W K1 U1 146.72(5) 2_645 3_665
K3 K1 U1 58.776(16) 3_665 3_665
K2 K1 U1 74.874(17) 1_455 3_665
K3 K1 U1 58.259(16) . 3_665
O1 K2 O1W 69.89(7) . .
O1 K2 O3 142.88(7) . 3_765
O1W K2 O3 73.03(7) . 3_765
O1 K2 O2W 122.86(7) . 3_755
O1W K2 O2W 151.09(8) . 3_755
O3 K2 O2W 91.18(7) 3_765 3_755
O1 K2 O2W 73.19(7) . .
O1W K2 O2W 135.86(7) . .
O3 K2 O2W 138.10(7) 3_765 .
O2W K2 O2W 71.46(8) 3_755 .
O1 K2 O1W 115.24(7) . 3_765
O1W K2 O1W 96.99(7) . 3_765
O3 K2 O1W 67.64(7) 3_765 3_765
O2W K2 O1W 99.10(7) 3_755 3_765
O2W K2 O1W 77.61(7) . 3_765
O1 K2 O6 69.72(6) . 2_745
O1W K2 O6 102.68(7) . 2_745
O3 K2 O6 121.14(7) 3_765 2_745
O2W K2 O6 64.48(7) 3_755 2_745
O2W K2 O6 86.07(7) . 2_745
O1W K2 O6 160.09(7) 3_765 2_745
O1 K2 O4W 103.85(7) . 1_655
O1W K2 O4W 79.28(7) . 1_655
O3 K2 O4W 70.23(7) 3_765 1_655
O2W K2 O4W 72.54(7) 3_755 1_655
O2W K2 O4W 133.49(7) . 1_655
O1W K2 O4W 136.83(7) 3_765 1_655
O6 K2 O4W 51.88(7) 2_745 1_655
O1 K2 O4 164.24(7) . 3_765
O1W K2 O4 100.06(7) . 3_765
O3 K2 O4 29.13(6) 3_765 3_765
O2W K2 O4 71.80(7) 3_755 3_765
O2W K2 O4 109.72(7) . 3_765
O1W K2 O4 52.50(7) 3_765 3_765
O6 K2 O4 125.41(7) 2_745 3_765
O4W K2 O4 85.48(7) 1_655 3_765
O1 K2 O3 55.40(6) . .
O1W K2 O3 61.67(7) . .
O3 K2 O3 104.64(6) 3_765 .
O2W K2 O3 147.19(7) 3_755 .
O2W K2 O3 77.78(6) . .
O1W K2 O3 62.63(6) 3_765 .
O6 K2 O3 125.10(6) 2_745 .
O4W K2 O3 139.74(7) 1_655 .
O4 K2 O3 109.40(6) 3_765 .
O1 K2 K2 94.59(5) . 3_765
O1W K2 K2 50.47(6) . 3_765
O3 K2 K2 59.41(5) 3_765 3_765
O2W K2 K2 139.71(6) 3_755 3_765
O2W K2 K2 110.97(5) . 3_765
O1W K2 K2 46.52(4) 3_765 3_765
O6 K2 K2 153.02(5) 2_745 3_765
O4W K2 K2 115.52(6) 1_655 3_765
O4 K2 K2 69.79(5) 3_765 3_765
O3 K2 K2 45.23(4) . 3_765
O1 K2 K4 43.09(5) . .
O1W K2 K4 110.47(6) . .
O3 K2 K4 167.02(5) 3_765 .
O2W K2 K4 80.15(5) 3_755 .
O2W K2 K4 47.76(5) . .
O1W K2 K4 123.02(5) 3_765 .
O6 K2 K4 46.26(5) 2_745 .
O4W K2 K4 97.78(5) 1_655 .
O4 K2 K4 149.39(5) 3_765 .
O3 K2 K4 87.69(4) . .
K2 K2 K4 132.78(3) 3_765 .
O7 K3 O4 148.78(8) 3_665 .
O7 K3 O3 139.11(8) 3_665 .
O4 K3 O3 31.58(6) . .
O7 K3 O4W 108.52(8) 3_665 3_665
O4 K3 O4W 95.65(7) . 3_665
O3 K3 O4W 73.61(7) . 3_665
O7 K3 O2 87.88(8) 3_665 .
O4 K3 O2 61.60(7) . .
O3 K3 O2 62.24(6) . .
O4W K3 O2 125.70(7) 3_665 .
O7 K3 O8 29.90(8) 3_665 3_665
O4 K3 O8 170.04(7) . 3_665
O3 K3 O8 139.03(8) . 3_665
O4W K3 O8 80.56(8) 3_665 3_665
O2 K3 O8 113.20(7) . 3_665
O7 K3 O2 60.57(7) 3_665 3_665
O4 K3 O2 111.36(7) . 3_665
O3 K3 O2 83.02(6) . 3_665
O4W K3 O2 72.16(7) 3_665 3_665
O2 K3 O2 72.59(7) . 3_665
O8 K3 O2 58.74(7) 3_665 3_665
O7 K3 O7 94.42(7) 3_665 1_565
O4 K3 O7 98.44(7) . 1_565
O3 K3 O7 125.29(7) . 1_565
O4W K3 O7 104.47(7) 3_665 1_565
O2 K3 O7 126.07(7) . 1_565
O8 K3 O7 91.44(7) 3_665 1_565
O2 K3 O7 150.17(6) 3_665 1_565
O7 K3 O2W 136.51(8) 3_665 1_565
O4 K3 O2W 70.18(7) . 1_565
O3 K3 O2W 83.52(7) . 1_565
O4W K3 O2W 69.29(7) 3_665 1_565
O2 K3 O2W 130.08(6) . 1_565
O8 K3 O2W 116.38(7) 3_665 1_565
O2 K3 O2W 141.33(6) 3_665 1_565
O7 K3 O2W 48.46(6) 1_565 1_565
O7 K3 O8 93.06(7) 3_665 1_565
O4 K3 O8 86.45(7) . 1_565
O3 K3 O8 117.85(7) . 1_565
O4W K3 O8 128.94(7) 3_665 1_565
O2 K3 O8 100.01(7) . 1_565
O8 K3 O8 103.12(7) 3_665 1_565
O2 K3 O8 152.31(6) 3_665 1_565
O7 K3 O8 26.08(7) 1_565 1_565
O2W K3 O8 63.64(6) 1_565 1_565
O7 K3 O3W 73.08(8) 3_665 3_675
O4 K3 O3W 137.75(7) . 3_675
O3 K3 O3W 131.59(7) . 3_675
O4W K3 O3W 59.83(7) 3_665 3_675
O2 K3 O3W 160.58(7) . 3_675
O8 K3 O3W 47.47(7) 3_665 3_675
O2 K3 O3W 94.14(7) 3_665 3_675
O7 K3 O3W 60.98(7) 1_565 3_675
O2W K3 O3W 68.99(6) 1_565 3_675
O8 K3 O3W 85.12(7) 1_565 3_675
O7 K3 K1 104.95(6) 3_665 3_665
O4 K3 K1 76.21(5) . 3_665
O3 K3 K1 44.63(5) . 3_665
O4W K3 K1 48.71(5) 3_665 3_665
O2 K3 K1 77.27(5) . 3_665
O8 K3 K1 94.54(6) 3_665 3_665
O2 K3 K1 44.64(4) 3_665 3_665
O7 K3 K1 150.65(5) 1_565 3_665
O2W K3 K1 103.90(5) 1_565 3_665
O8 K3 K1 161.59(5) 1_565 3_665
O3W K3 K1 103.53(5) 3_675 3_665
O4 K4 O1 148.71(7) 1_545 .
O4 K4 O1 91.39(7) 1_545 2_745
O1 K4 O1 117.00(6) . 2_745
O4 K4 O8 101.25(8) 1_545 .
O1 K4 O8 63.36(7) . .
O1 K4 O8 145.25(8) 2_745 .
O4 K4 O6 113.84(7) 1_545 2_745
O1 K4 O6 72.97(7) . 2_745
O1 K4 O6 61.96(7) 2_745 2_745
O8 K4 O6 135.96(7) . 2_745
O4 K4 O1W 136.26(7) 1_545 2_745
O1 K4 O1W 70.90(7) . 2_745
O1 K4 O1W 68.68(7) 2_745 2_745
O8 K4 O1W 80.17(8) . 2_745
O6 K4 O1W 91.23(7) 2_745 2_745
O4 K4 O2W 75.81(7) 1_545 .
O1 K4 O2W 73.87(7) . .
O1 K4 O2W 139.95(7) 2_745 .
O8 K4 O2W 74.80(8) . .
O6 K4 O2W 88.44(7) 2_745 .
O1W K4 O2W 143.19(7) 2_745 .
O4 K4 O7 96.07(7) 1_545 .
O1 K4 O7 57.56(6) . .
O1 K4 O7 170.17(7) 2_745 .
O8 K4 O7 26.36(8) . .
O6 K4 O7 119.99(7) 2_745 .
O1W K4 O7 101.50(7) 2_745 .
O2W K4 O7 48.85(6) . .
O4 K4 U1 132.99(5) 1_545 .
O1 K4 U1 26.52(5) . .
O1 K4 U1 134.55(5) 2_745 .
O8 K4 U1 36.89(5) . .
O6 K4 U1 99.46(5) 2_745 .
O1W K4 U1 70.93(5) 2_745 .
O2W K4 U1 72.83(5) . .
O7 K4 U1 37.13(4) . .
O4 K4 U1 107.83(5) 1_545 2_745
O1 K4 U1 95.18(5) . 2_745
O1 K4 U1 26.17(5) 2_745 2_745
O8 K4 U1 148.66(7) . 2_745
O6 K4 U1 36.87(5) 2_745 2_745
O1W K4 U1 70.86(5) 2_745 2_745
O2W K4 U1 123.26(5) . 2_745
O7 K4 U1 152.22(5) . 2_745
U1 K4 U1 118.506(18) . 2_745
O4 K4 K3 45.00(5) 1_545 1_545
O1 K4 K3 108.51(5) . 1_545
O1 K4 K3 134.48(5) 2_745 1_545
O8 K4 K3 58.51(6) . 1_545
O6 K4 K3 137.98(5) 2_745 1_545
O1W K4 K3 129.78(5) 2_745 1_545
O2W K4 K3 54.24(5) . 1_545
O7 K4 K3 51.62(5) . 1_545
U1 K4 K3 88.063(18) . 1_545
U1 K4 K3 152.37(2) 2_745 1_545
O4 K4 K2 115.03(6) 1_545 .
O1 K4 K2 44.52(5) . .
O1 K4 K2 111.39(5) 2_745 .
O8 K4 K2 92.46(6) . .
O6 K4 K2 49.44(5) 2_745 .
O1W K4 K2 108.53(5) 2_745 .
O2W K4 K2 47.32(5) . .
O7 K4 K2 71.10(5) . .
U1 K4 K2 63.656(15) . .
U1 K4 K2 85.774(18) 2_745 .
K3 K4 K2 101.03(2) 1_545 .
U1 O1 K4 113.00(10) . .
U1 O1 K4 113.88(10) . 2_755
K4 O1 K4 114.86(8) . 2_755
U1 O1 K2 123.66(10) . .
K4 O1 K2 92.39(7) . .
K4 O1 K2 96.87(7) 2_755 .
O6 O5 U1 70.93(13) . .
O6 O5 K1 167.50(17) . 2_645
U1 O5 K1 121.58(10) . 2_645
O5 O6 U1 71.47(13) . .
O5 O6 K4 108.04(15) . 2_755
U1 O6 K4 95.28(8) . 2_755
O5 O6 K2 119.63(15) . 2_755
U1 O6 K2 168.50(10) . 2_755
K4 O6 K2 84.30(6) 2_755 2_755
O4 O3 U1 71.14(12) . .
O4 O3 K1 161.19(16) . 3_665
U1 O3 K1 113.38(9) . 3_665
O4 O3 K3 73.70(13) . .
U1 O3 K3 98.96(8) . .
K1 O3 K3 87.50(7) 3_665 .
O4 O3 K2 85.81(13) . 3_765
U1 O3 K2 150.01(10) . 3_765
K1 O3 K2 94.67(7) 3_665 3_765
K3 O3 K2 92.39(7) . 3_765
O4 O3 K2 102.12(13) . .
U1 O3 K2 90.63(7) . .
K1 O3 K2 96.17(7) 3_665 .
K3 O3 K2 167.43(9) . .
K2 O3 K2 75.36(6) 3_765 .
O3 O4 U1 70.81(12) . .
O3 O4 K4 155.81(16) . 1_565
U1 O4 K4 132.10(10) . 1_565
O3 O4 K3 74.73(13) . .
U1 O4 K3 99.25(8) . .
K4 O4 K3 91.61(7) 1_565 .
O3 O4 K2 65.06(12) . 3_765
U1 O4 K2 131.98(9) . 3_765
K4 O4 K2 94.87(7) 1_565 3_765
K3 O4 K2 86.90(7) . 3_765
U1 O2 K1 162.65(12) . .
U1 O2 K3 103.28(9) . .
K1 O2 K3 92.74(7) . .
U1 O2 K3 102.26(9) . 3_665
K1 O2 K3 78.78(6) . 3_665
K3 O2 K3 107.41(7) . 3_665
O8 O7 U1 70.52(14) . .
O8 O7 K3 87.55(15) . 3_665
U1 O7 K3 105.50(9) . 3_665
O8 O7 K1 164.71(17) . 3_665
U1 O7 K1 96.09(9) . 3_665
K3 O7 K1 89.09(8) 3_665 3_665
O8 O7 K3 85.02(15) . 1_545
U1 O7 K3 152.33(11) . 1_545
K3 O7 K3 85.58(7) 3_665 1_545
K1 O7 K3 109.59(8) 3_665 1_545
O8 O7 K4 56.28(13) . .
U1 O7 K4 82.71(7) . .
K3 O7 K4 138.48(10) 3_665 .
K1 O7 K4 131.19(8) 3_665 .
K3 O7 K4 72.77(6) 1_545 .
O7 O8 U1 71.81(14) . .
O7 O8 K4 97.36(16) . .
U1 O8 K4 96.31(9) . .
O7 O8 K3 62.55(13) . 3_665
U1 O8 K3 96.20(9) . 3_665
K4 O8 K3 151.29(12) . 3_665
O7 O8 K3 68.90(14) . 1_545
U1 O8 K3 138.65(12) . 1_545
K4 O8 K3 76.65(7) . 1_545
K3 O8 K3 76.88(7) 3_665 1_545
K2 O1W K1 89.26(7) . 1_655
K2 O1W K4 91.95(7) . 2_755
K1 O1W K4 104.99(8) 1_655 2_755
K2 O1W K2 83.01(7) . 3_765
K1 O1W K2 100.71(8) 1_655 3_765
K4 O1W K2 153.75(10) 2_755 3_765
K2 O2W K2 108.54(8) 3_755 .
K2 O2W K4 94.90(7) 3_755 .
K2 O2W K4 84.92(7) . .
K2 O2W K3 83.01(6) 3_755 1_545
K2 O2W K3 160.21(9) . 1_545
K4 O2W K3 77.97(6) . 1_545
K1 O3W K1 134.45(10) . 2_655
K1 O3W K3 112.63(10) . 3_675
K1 O3W K3 108.21(7) 2_655 3_675
K1 O4W K3 81.95(7) . 3_665
K1 O4W K2 85.35(7) . 1_455
K3 O4W K2 85.67(7) 3_665 1_455

loop_
_geom_bond_atom_site_label_1
_geom_bond_atom_site_label_2
_geom_bond_distance
_geom_bond_site_symmetry_2
U1 O2 1.850(2) .
U1 O1 1.858(2) .
U1 O3 2.292(2) .
U1 O4 2.297(2) .
U1 O8 2.313(3) .
U1 O6 2.321(2) .
U1 O5 2.328(3) .
U1 O7 2.331(2) .
U1 K4 3.8300(8) .
U1 K3 3.8494(8) .
U1 K4 3.8517(7) 2_755
U1 K3 3.9856(8) 3_665
K1 O3 2.611(2) 3_665
K1 O2 2.660(2) .
K1 O3W 2.764(3) .
K1 O5 2.765(2) 2_655
K1 O4W 2.817(3) .
K1 O1W 2.875(3) 1_455
K1 O7 3.136(3) 3_665
K1 O3W 3.318(3) 2_645
K1 K3 3.7127(10) 3_665
K1 K2 3.9708(10) 1_455
K1 K3 4.0861(11) .
K1 U1 4.1013(9) 3_665
K2 O1 2.772(2) .
K2 O1W 2.776(2) .
K2 O3 2.787(2) 3_765
K2 O2W 2.802(2) 3_755
K2 O2W 2.915(3) .
K2 O1W 2.952(3) 3_765
K2 O6 3.016(2) 2_745
K2 O4W 3.036(3) 1_655
K2 O4 3.065(2) 3_765
K2 O3 3.379(2) .
K2 K2 3.7980(14) 3_765
K2 K4 3.9498(10) .
K3 O7 2.669(3) 3_665
K3 O4 2.742(2) .
K3 O3 2.756(2) .
K3 O4W 2.844(3) 3_665
K3 O2 2.977(2) .
K3 O8 3.005(3) 3_665
K3 O2 3.159(2) 3_665
K3 O7 3.182(3) 1_565
K3 O2W 3.216(3) 1_565
K3 O8 3.398(3) 1_565
K3 O3W 3.424(3) 3_675
K3 K1 3.7127(10) 3_665
K4 O4 2.664(2) 1_545
K4 O1 2.701(2) .
K4 O1 2.704(2) 2_745
K4 O8 2.809(3) .
K4 O6 2.868(2) 2_745
K4 O1W 2.920(3) 2_745
K4 O2W 2.936(2) .
K4 O7 3.349(3) .
K4 U1 3.8517(7) 2_745
K4 K3 3.8766(10) 1_545
O1 K4 2.704(2) 2_755
O5 O6 1.498(3) .
O5 K1 2.765(2) 2_645
O6 K4 2.868(2) 2_755
O6 K2 3.016(2) 2_755
O3 O4 1.496(3) .
O3 K1 2.611(2) 3_665
O3 K2 2.787(2) 3_765
O4 K4 2.664(2) 1_565
O4 K2 3.065(2) 3_765
O2 K3 3.159(2) 3_665
O7 O8 1.499(4) .
O7 K3 2.669(3) 3_665
O7 K1 3.136(3) 3_665
O7 K3 3.182(3) 1_545
O8 K3 3.005(3) 3_665
O8 K3 3.398(3) 1_545
O1W K1 2.875(3) 1_655
O1W K4 2.920(3) 2_755
O1W K2 2.951(3) 3_765
O2W K2 2.802(2) 3_755
O2W K3 3.216(3) 1_545
O3W K1 3.318(3) 2_655
O3W K3 3.424(3) 3_675
O4W K3 2.844(3) 3_665
O4W K2 3.036(3) 1_455
